data_1559097
loop_
_publ_author_name
'Nori, Valeria'
'Dasgupta, Ayan'
'Babaahmadi, Rasool'
'Carlone, Armando'
'Ariafard, Alireza'
'Melen, Rebecca L.'

_publ_section_title
;
 Triarylborane catalysed N-alkylation of amines with aryl esters
;
_journal_issue 22
_journal_name_full 'Catalysis Science &amp; Technology'
_journal_page_first 7523
_journal_page_last 7530
_journal_paper_doi 10.1039/D0CY01339K
_journal_volume 10
_journal_year 2020
_chemical_formula_moiety 'C25 H19 N'
_chemical_formula_sum 'C25 H19 N'
_chemical_formula_weight 333.41
_space_group_crystal_system monoclinic
_space_group_IT_number 14
_space_group_name_Hall '-P 2yn'
_space_group_name_H-M_alt 'P 1 21/n 1'
_atom_sites_solution_hydrogens geom
_audit_creation_method SHELXL-2018/1
_audit_update_record
;
2020-04-15 deposited with the CCDC.	2020-09-16 downloaded from the CCDC.
;
_cell_angle_alpha 90
_cell_angle_beta 101.123(6)
_cell_angle_gamma 90
_cell_formula_units_Z 4
_cell_length_a 8.7417(5)
_cell_length_b 11.0177(6)
_cell_length_c 19.0730(11)
_cell_measurement_reflns_used 5213
_cell_measurement_temperature 199.9(2)
_cell_measurement_theta_max 29.0270
_cell_measurement_theta_min 3.6000
_cell_volume 1802.48(18)
_computing_cell_refinement 'CrysAlisPro 1.171.40.50a (Rigaku OD, 2019)'
_computing_data_collection 'CrysAlisPro 1.171.40.50a (Rigaku OD, 2019)'
_computing_data_reduction 'CrysAlisPro 1.171.40.50a (Rigaku OD, 2019)'
_computing_structure_refinement 'SHELXL-2018/1 (Sheldrick, 2018)'
_computing_structure_solution SHELX
_diffrn_ambient_temperature 199.9(2)
_diffrn_measured_fraction_theta_full 0.998
_diffrn_measured_fraction_theta_max 0.873
_diffrn_measurement_device_type 'SuperNova, Dual, Cu at home/near, Atlas'
_diffrn_measurement_method '\w scans'
_diffrn_radiation_type MoK\a
_diffrn_radiation_wavelength 0.71073
_diffrn_reflns_av_R_equivalents 0.0237
_diffrn_reflns_av_unetI/netI 0.0240
_diffrn_reflns_Laue_measured_fraction_full 0.998
_diffrn_reflns_Laue_measured_fraction_max 0.873
_diffrn_reflns_limit_h_max 11
_diffrn_reflns_limit_h_min -11
_diffrn_reflns_limit_k_max 15
_diffrn_reflns_limit_k_min -15
_diffrn_reflns_limit_l_max 23
_diffrn_reflns_limit_l_min -26
_diffrn_reflns_number 16139
_diffrn_reflns_point_group_measured_fraction_full 0.998
_diffrn_reflns_point_group_measured_fraction_max 0.873
_diffrn_reflns_theta_full 25.242
_diffrn_reflns_theta_max 29.855
_diffrn_reflns_theta_min 3.353
_exptl_absorpt_coefficient_mu 0.071
_exptl_absorpt_correction_T_max 1.000
_exptl_absorpt_correction_T_min 0.477
_exptl_absorpt_correction_type gaussian
_exptl_absorpt_process_details
;
CrysAlisPro 1.171.40.50a (Rigaku Oxford Diffraction, 2019)
Numerical absorption correction based on gaussian integration over
			a multifaceted crystal model
Empirical absorption correction using spherical harmonics,
 implemented in SCALE3 ABSPACK scaling algorithm.
;
_exptl_crystal_colour colourless
_exptl_crystal_density_diffrn 1.229
_exptl_crystal_description needle
_exptl_crystal_F_000 704
_exptl_crystal_size_max 0.426
_exptl_crystal_size_mid 0.204
_exptl_crystal_size_min 0.170
_refine_diff_density_max 0.175
_refine_diff_density_min -0.188
_refine_diff_density_rms 0.040
_refine_ls_extinction_method none
_refine_ls_goodness_of_fit_ref 1.058
_refine_ls_hydrogen_treatment constr
_refine_ls_matrix_type full
_refine_ls_number_parameters 235
_refine_ls_number_reflns 4525
_refine_ls_number_restraints 0
_refine_ls_restrained_S_all 1.058
_refine_ls_R_factor_all 0.0689
_refine_ls_R_factor_gt 0.0509
_refine_ls_shift/su_max 0.000
_refine_ls_shift/su_mean 0.000
_refine_ls_structure_factor_coef Fsqd
_refine_ls_weighting_details 'w=1/[\s^2^(Fo^2^)+(0.0435P)^2^+0.7513P] where P=(Fo^2^+2Fc^2^)/3'
_refine_ls_weighting_scheme calc
_refine_ls_wR_factor_gt 0.1227
_refine_ls_wR_factor_ref 0.1331
_reflns_Friedel_coverage 0.000
_reflns_number_gt 3406
_reflns_number_total 4525
_reflns_threshold_expression 'I > 2\s(I)'
_cod_data_source_file d0cy01339k2.cif
_cod_data_source_block rm2017
_cod_depositor_comments 'Adding full bibliography for 1559097--1559098.cif.'
_cod_original_sg_symbol_H-M 'P 21/n'
_cod_database_code 1559097
_shelx_shelxl_version_number 2018/1
_shelx_space_group_comment
;
The symmetry employed for this shelxl refinement is uniquely defined
by the following loop, which should always be used as a source of
symmetry information in preference to the above space-group names.
They are only intended as comments.
;
_shelx_estimated_absorpt_t_min 0.970
_shelx_estimated_absorpt_t_max 0.988

loop_
_space_group_symop_operation_xyz
'x, y, z'
'-x+1/2, y+1/2, -z+1/2'
'-x, -y, -z'
'x-1/2, -y-1/2, z-1/2'

loop_
_atom_site_label
_atom_site_type_symbol
_atom_site_fract_x
_atom_site_fract_y
_atom_site_fract_z
_atom_site_U_iso_or_equiv
_atom_site_adp_type
_atom_site_occupancy
_atom_site_site_symmetry_order
_atom_site_calc_flag
_atom_site_refinement_flags_posn
_atom_site_refinement_flags_adp
_atom_site_refinement_flags_occupancy
_atom_site_disorder_assembly
_atom_site_disorder_group
C1 C 0.03219(17) 0.02949(14) 0.22490(8) 0.0367(3) Uani 1 1 d . . . . .
C2 C 0.0073(2) -0.06387(17) 0.17511(9) 0.0463(4) Uani 1 1 d . . . . .
H2 H 0.068048 -0.133774 0.181073 0.056 Uiso 1 1 calc R U . . .
C3 C -0.1118(2) -0.0488(2) 0.11611(10) 0.0590(5) Uani 1 1 d . . . . .
H3 H -0.131523 -0.110009 0.081967 0.071 Uiso 1 1 calc R U . . .
C4 C -0.2019(2) 0.0558(2) 0.10706(10) 0.0616(5) Uani 1 1 d . . . . .
H4 H -0.280051 0.063723 0.066646 0.074 Uiso 1 1 calc R U . . .
C5 C -0.1782(2) 0.14767(19) 0.15647(10) 0.0550(5) Uani 1 1 d . . . . .
H5 H -0.240005 0.217004 0.150044 0.066 Uiso 1 1 calc R U . . .
C6 C -0.05942(18) 0.13531(15) 0.21672(9) 0.0413(4) Uani 1 1 d . . . . .
C7 C -0.00044(17) 0.21160(14) 0.27740(9) 0.0409(4) Uani 1 1 d . . . . .
C8 C -0.0426(2) 0.32546(16) 0.29882(12) 0.0531(5) Uani 1 1 d . . . . .
H8 H -0.125087 0.367763 0.271412 0.064 Uiso 1 1 calc R U . . .
C9 C 0.0393(2) 0.37442(16) 0.36099(12) 0.0596(5) Uani 1 1 d . . . . .
H9 H 0.012593 0.450860 0.375448 0.072 Uiso 1 1 calc R U . . .
C10 C 0.1615(2) 0.31154(17) 0.40253(11) 0.0555(5) Uani 1 1 d . . . . .
H10 H 0.214837 0.346916 0.444450 0.067 Uiso 1 1 calc R U . . .
C11 C 0.2064(2) 0.19735(16) 0.38341(9) 0.0455(4) Uani 1 1 d . . . . .
H11 H 0.287486 0.155189 0.411904 0.055 Uiso 1 1 calc R U . . .
C12 C 0.12494(17) 0.14870(14) 0.31977(8) 0.0370(3) Uani 1 1 d . . . . .
C13 C 0.25709(16) -0.05733(13) 0.31285(8) 0.0334(3) Uani 1 1 d . . . . .
H13 H 0.264697 -0.106872 0.270992 0.040 Uiso 1 1 calc R U . . .
C14 C 0.41944(16) -0.00257(13) 0.33848(8) 0.0348(3) Uani 1 1 d . . . . .
C15 C 0.47506(19) 0.07786(15) 0.29309(9) 0.0418(4) Uani 1 1 d . . . . .
H15 H 0.413878 0.095989 0.248808 0.050 Uiso 1 1 calc R U . . .
C16 C 0.6199(2) 0.13115(16) 0.31287(10) 0.0483(4) Uani 1 1 d . . . . .
H16 H 0.655741 0.184800 0.282026 0.058 Uiso 1 1 calc R U . . .
C17 C 0.71176(19) 0.10461(17) 0.37876(11) 0.0520(4) Uani 1 1 d . . . . .
H17 H 0.808928 0.140993 0.392486 0.062 Uiso 1 1 calc R U . . .
C18 C 0.65868(19) 0.02442(18) 0.42363(10) 0.0521(4) Uani 1 1 d . . . . .
H18 H 0.720920 0.005631 0.467561 0.063 Uiso 1 1 calc R U . . .
C19 C 0.51255(18) -0.02902(16) 0.40397(9) 0.0434(4) Uani 1 1 d . . . . .
H19 H 0.477255 -0.082729 0.434956 0.052 Uiso 1 1 calc R U . . .
C20 C 0.20091(16) -0.14228(13) 0.36532(8) 0.0333(3) Uani 1 1 d . . . . .
C21 C 0.27412(19) -0.25377(15) 0.38028(9) 0.0427(4) Uani 1 1 d . . . . .
H21 H 0.355238 -0.275161 0.357551 0.051 Uiso 1 1 calc R U . . .
C22 C 0.2287(2) -0.33331(16) 0.42820(10) 0.0487(4) Uani 1 1 d . . . . .
H22 H 0.279317 -0.407446 0.437715 0.058 Uiso 1 1 calc R U . . .
C23 C 0.1082(2) -0.30279(16) 0.46202(9) 0.0474(4) Uani 1 1 d . . . . .
H23 H 0.078457 -0.355595 0.495015 0.057 Uiso 1 1 calc R U . . .
C24 C 0.03200(19) -0.19386(16) 0.44672(9) 0.0464(4) Uani 1 1 d . . . . .
H24 H -0.050584 -0.173806 0.468813 0.056 Uiso 1 1 calc R U . . .
C25 C 0.07778(17) -0.11367(15) 0.39846(9) 0.0395(3) Uani 1 1 d . . . . .
H25 H 0.025467 -0.040355 0.388335 0.047 Uiso 1 1 calc R U . . .
N1 N 0.14464(14) 0.03838(11) 0.28707(6) 0.0352(3) Uani 1 1 d . . . . .

loop_
_atom_site_aniso_label
_atom_site_aniso_U_11
_atom_site_aniso_U_22
_atom_site_aniso_U_33
_atom_site_aniso_U_23
_atom_site_aniso_U_13
_atom_site_aniso_U_12
C1 0.0314(7) 0.0431(8) 0.0361(7) 0.0068(6) 0.0080(6) -0.0054(6)
C2 0.0427(9) 0.0519(10) 0.0424(9) -0.0009(7) 0.0038(7) -0.0055(7)
C3 0.0528(11) 0.0740(13) 0.0450(10) -0.0008(9) -0.0036(8) -0.0132(10)
C4 0.0481(10) 0.0837(15) 0.0471(10) 0.0160(10) -0.0057(8) -0.0074(10)
C5 0.0364(9) 0.0673(12) 0.0613(11) 0.0270(10) 0.0092(8) 0.0031(8)
C6 0.0322(7) 0.0460(9) 0.0479(9) 0.0142(7) 0.0132(6) -0.0006(7)
C7 0.0344(7) 0.0376(8) 0.0552(9) 0.0104(7) 0.0203(7) -0.0010(6)
C8 0.0450(9) 0.0387(9) 0.0823(13) 0.0111(9) 0.0287(9) 0.0035(7)
C9 0.0603(12) 0.0367(9) 0.0927(15) -0.0054(10) 0.0419(11) -0.0003(8)
C10 0.0612(11) 0.0466(10) 0.0660(12) -0.0170(9) 0.0303(10) -0.0108(9)
C11 0.0464(9) 0.0436(9) 0.0494(9) -0.0074(7) 0.0167(7) -0.0030(7)
C12 0.0365(7) 0.0339(7) 0.0445(8) 0.0009(6) 0.0180(6) -0.0023(6)
C13 0.0304(7) 0.0346(7) 0.0351(7) -0.0031(6) 0.0062(6) 0.0006(6)
C14 0.0302(7) 0.0360(7) 0.0395(8) -0.0055(6) 0.0101(6) 0.0004(6)
C15 0.0403(8) 0.0438(8) 0.0434(8) -0.0027(7) 0.0135(7) -0.0019(7)
C16 0.0436(9) 0.0453(9) 0.0618(11) -0.0037(8) 0.0248(8) -0.0065(7)
C17 0.0331(8) 0.0566(11) 0.0677(12) -0.0120(9) 0.0134(8) -0.0097(8)
C18 0.0353(8) 0.0662(12) 0.0523(10) -0.0038(9) 0.0023(7) -0.0043(8)
C19 0.0368(8) 0.0491(9) 0.0445(9) 0.0000(7) 0.0083(7) -0.0034(7)
C20 0.0283(7) 0.0342(7) 0.0358(7) -0.0043(6) 0.0025(6) -0.0037(6)
C21 0.0424(8) 0.0381(8) 0.0496(9) -0.0026(7) 0.0136(7) 0.0027(7)
C22 0.0515(10) 0.0369(8) 0.0556(10) 0.0049(7) 0.0053(8) 0.0002(7)
C23 0.0451(9) 0.0492(9) 0.0469(9) 0.0089(8) 0.0067(7) -0.0116(8)
C24 0.0351(8) 0.0542(10) 0.0517(9) 0.0016(8) 0.0128(7) -0.0068(7)
C25 0.0305(7) 0.0403(8) 0.0485(9) 0.0015(7) 0.0093(6) 0.0003(6)
N1 0.0330(6) 0.0357(6) 0.0362(6) -0.0009(5) 0.0053(5) 0.0002(5)

loop_
_atom_type_symbol
_atom_type_description
_atom_type_scat_dispersion_real
_atom_type_scat_dispersion_imag
_atom_type_scat_source
C C 0.0033 0.0016 'International Tables Vol C Tables 4.2.6.8 and 6.1.1.4'
H H 0.0000 0.0000 'International Tables Vol C Tables 4.2.6.8 and 6.1.1.4'
N N 0.0061 0.0033 'International Tables Vol C Tables 4.2.6.8 and 6.1.1.4'

loop_
_geom_angle_atom_site_label_1
_geom_angle_atom_site_label_2
_geom_angle_atom_site_label_3
_geom_angle
_geom_angle_site_symmetry_1
_geom_angle_site_symmetry_3
_geom_angle_publ_flag
C2 C1 N1 128.86(15) . . ?
C2 C1 C6 121.85(15) . . ?
N1 C1 C6 109.28(14) . . ?
C3 C2 C1 117.41(17) . . ?
C3 C2 H2 121.3 . . ?
C1 C2 H2 121.3 . . ?
C2 C3 C4 121.28(19) . . ?
C2 C3 H3 119.4 . . ?
C4 C3 H3 119.4 . . ?
C5 C4 C3 121.36(17) . . ?
C5 C4 H4 119.3 . . ?
C3 C4 H4 119.3 . . ?
C4 C5 C6 118.85(18) . . ?
C4 C5 H5 120.6 . . ?
C6 C5 H5 120.6 . . ?
C5 C6 C1 119.25(17) . . ?
C5 C6 C7 134.10(16) . . ?
C1 C6 C7 106.64(13) . . ?
C8 C7 C12 119.68(17) . . ?
C8 C7 C6 133.40(16) . . ?
C12 C7 C6 106.92(14) . . ?
C9 C8 C7 118.99(18) . . ?
C9 C8 H8 120.5 . . ?
C7 C8 H8 120.5 . . ?
C8 C9 C10 120.91(17) . . ?
C8 C9 H9 119.5 . . ?
C10 C9 H9 119.5 . . ?
C9 C10 C11 121.93(18) . . ?
C9 C10 H10 119.0 . . ?
C11 C10 H10 119.0 . . ?
C10 C11 C12 117.10(17) . . ?
C10 C11 H11 121.5 . . ?
C12 C11 H11 121.5 . . ?
C11 C12 N1 129.85(15) . . ?
C11 C12 C7 121.38(15) . . ?
N1 C12 C7 108.77(14) . . ?
N1 C13 C20 112.61(12) . . ?
N1 C13 C14 110.17(12) . . ?
C20 C13 C14 115.43(12) . . ?
N1 C13 H13 106.0 . . ?
C20 C13 H13 106.0 . . ?
C14 C13 H13 106.0 . . ?
C19 C14 C15 118.74(14) . . ?
C19 C14 C13 123.51(14) . . ?
C15 C14 C13 117.75(13) . . ?
C16 C15 C14 120.88(16) . . ?
C16 C15 H15 119.6 . . ?
C14 C15 H15 119.6 . . ?
C15 C16 C17 119.91(16) . . ?
C15 C16 H16 120.0 . . ?
C17 C16 H16 120.0 . . ?
C18 C17 C16 119.68(16) . . ?
C18 C17 H17 120.2 . . ?
C16 C17 H17 120.2 . . ?
C17 C18 C19 120.54(17) . . ?
C17 C18 H18 119.7 . . ?
C19 C18 H18 119.7 . . ?
C14 C19 C18 120.26(16) . . ?
C14 C19 H19 119.9 . . ?
C18 C19 H19 119.9 . . ?
C25 C20 C21 118.36(14) . . ?
C25 C20 C13 122.59(13) . . ?
C21 C20 C13 119.04(13) . . ?
C22 C21 C20 121.20(15) . . ?
C22 C21 H21 119.4 . . ?
C20 C21 H21 119.4 . . ?
C21 C22 C23 119.92(16) . . ?
C21 C22 H22 120.0 . . ?
C23 C22 H22 120.0 . . ?
C24 C23 C22 119.70(16) . . ?
C24 C23 H23 120.1 . . ?
C22 C23 H23 120.1 . . ?
C23 C24 C25 120.38(16) . . ?
C23 C24 H24 119.8 . . ?
C25 C24 H24 119.8 . . ?
C20 C25 C24 120.40(15) . . ?
C20 C25 H25 119.8 . . ?
C24 C25 H25 119.8 . . ?
C1 N1 C12 108.39(12) . . ?
C1 N1 C13 123.75(12) . . ?
C12 N1 C13 127.81(12) . . ?

loop_
_geom_bond_atom_site_label_1
_geom_bond_atom_site_label_2
_geom_bond_distance
_geom_bond_site_symmetry_2
_geom_bond_publ_flag
C1 C2 1.388(2) . ?
C1 N1 1.3901(19) . ?
C1 C6 1.406(2) . ?
C2 C3 1.387(2) . ?
C2 H2 0.9300 . ?
C3 C4 1.388(3) . ?
C3 H3 0.9300 . ?
C4 C5 1.371(3) . ?
C4 H4 0.9300 . ?
C5 C6 1.399(2) . ?
C5 H5 0.9300 . ?
C6 C7 1.443(2) . ?
C7 C8 1.391(2) . ?
C7 C12 1.412(2) . ?
C8 C9 1.372(3) . ?
C8 H8 0.9300 . ?
C9 C10 1.386(3) . ?
C9 H9 0.9300 . ?
C10 C11 1.388(2) . ?
C10 H10 0.9300 . ?
C11 C12 1.391(2) . ?
C11 H11 0.9300 . ?
C12 N1 1.3920(19) . ?
C13 N1 1.4606(18) . ?
C13 C20 1.519(2) . ?
C13 C14 1.5328(19) . ?
C13 H13 0.9800 . ?
C14 C19 1.384(2) . ?
C14 C15 1.391(2) . ?
C15 C16 1.380(2) . ?
C15 H15 0.9300 . ?
C16 C17 1.386(3) . ?
C16 H16 0.9300 . ?
C17 C18 1.372(3) . ?
C17 H17 0.9300 . ?
C18 C19 1.391(2) . ?
C18 H18 0.9300 . ?
C19 H19 0.9300 . ?
C20 C25 1.386(2) . ?
C20 C21 1.389(2) . ?
C21 C22 1.379(2) . ?
C21 H21 0.9300 . ?
C22 C23 1.379(3) . ?
C22 H22 0.9300 . ?
C23 C24 1.376(2) . ?
C23 H23 0.9300 . ?
C24 C25 1.389(2) . ?
C24 H24 0.9300 . ?
C25 H25 0.9300 . ?
